data_4500072
loop_
_publ_author_name
'Dominic Lalibert\'e,'
'Thierry Maris'
'Eric Demers'
'Fatima Helzy'
'Mathieu Arseneault'
'James D. Wuest'

_publ_section_title
;
 Molecular Tectonics. Hydrogen-Bonded Networks Built from Tetra- and
 Hexaanilines
;
_journal_name_full 'Cryst. Growth & Design'
_journal_page_first 1451
_journal_page_last 1456
_journal_paper_doi 10.1021/cg049566f
_journal_volume 5
_journal_year 2005
_chemical_absolute_configuration rmad
_chemical_compound_source 'Synthesized by the authors. See text'
_chemical_formula_moiety 'C46 H52 N6 O7'
_chemical_formula_sum 'C46 H52 N6 O7'
_chemical_formula_weight 800.94
_chemical_name_systematic
; 
 ? 
;
_space_group_IT_number 19
_symmetry_cell_setting orthorhombic
_symmetry_space_group_name_Hall 'P 2ac 2ab'
_symmetry_space_group_name_H-M 'P 21 21 21'
_atom_sites_solution_hydrogens difmap
_atom_sites_solution_primary direct
_atom_sites_solution_secondary difmap
_audit_creation_method SHELXL-97
_cell_angle_alpha 90.00
_cell_angle_beta 90.00
_cell_angle_gamma 90.00
_cell_formula_units_Z 4
_cell_length_a 6.0353(2)
_cell_length_b 24.6349(6)
_cell_length_c 28.1607(7)
_cell_measurement_reflns_used 7459
_cell_measurement_temperature 293(2)
_cell_measurement_theta_max 53.96
_cell_measurement_theta_min 3.14
_cell_volume 4186.9(2)
_computing_cell_refinement 'SMART (Bruker, 1999)'
_computing_data_collection 'SMART (Bruker, 1999)'
_computing_data_reduction 'SAINT (Bruker, 1999)'
_computing_molecular_graphics 'SHELXTL (Bruker, 1997)'
_computing_publication_material 'UdMX (local program)'
_computing_structure_refinement 'SHELXL97 (Sheldrick, 1997)'
_computing_structure_solution 'SHELXS97 (Sheldrick, 1997)'
_diffrn_ambient_temperature 293(2)
_diffrn_measured_fraction_theta_full 0.992
_diffrn_measured_fraction_theta_max 0.992
_diffrn_measurement_device_type 'Bruker AXS Smart 6K/Platform'
_diffrn_measurement_method \w
_diffrn_radiation_monochromator 'Montel 200 optics'
_diffrn_radiation_source 'Rotating Anode'
_diffrn_radiation_type CuK\a
_diffrn_radiation_wavelength 1.54178
_diffrn_reflns_av_R_equivalents 0.099
_diffrn_reflns_av_sigmaI/netI 0.0772
_diffrn_reflns_limit_h_max 7
_diffrn_reflns_limit_h_min -6
_diffrn_reflns_limit_k_max 29
_diffrn_reflns_limit_k_min -24
_diffrn_reflns_limit_l_max 34
_diffrn_reflns_limit_l_min -34
_diffrn_reflns_number 42268
_diffrn_reflns_theta_full 69.10
_diffrn_reflns_theta_max 69.10
_diffrn_reflns_theta_min 2.38
_diffrn_standards_decay_% 0.00
_diffrn_standards_interval_time 1440
_diffrn_standards_number 249
_exptl_absorpt_coefficient_mu 0.701
_exptl_absorpt_correction_T_max 1.0000
_exptl_absorpt_correction_T_min 0.8600
_exptl_absorpt_correction_type multi-scan
_exptl_absorpt_process_details 'Sadabs (Sheldrick,1996)'
_exptl_crystal_colour Colourless
_exptl_crystal_density_diffrn 1.271
_exptl_crystal_density_method 'not measured'
_exptl_crystal_description block
_exptl_crystal_F_000 1704
_exptl_crystal_size_max 0.25
_exptl_crystal_size_mid 0.02
_exptl_crystal_size_min 0.02
_refine_diff_density_max 0.160
_refine_diff_density_min -0.140
_refine_diff_density_rms 0.035
_refine_ls_abs_structure_details 'Flack H D (1983), Acta Cryst. A39, 876-881'
_refine_ls_abs_structure_Flack -0.2(2)
_refine_ls_extinction_method none
_refine_ls_goodness_of_fit_ref 1.028
_refine_ls_hydrogen_treatment mixed
_refine_ls_matrix_type full
_refine_ls_number_parameters 580
_refine_ls_number_reflns 7649
_refine_ls_number_restraints 12
_refine_ls_restrained_S_all 1.028
_refine_ls_R_factor_all 0.0725
_refine_ls_R_factor_gt 0.0495
_refine_ls_shift/su_max 0.020
_refine_ls_shift/su_mean 0.001
_refine_ls_structure_factor_coef Fsqd
_refine_ls_weighting_details 'calc w=1/[\s^2^(Fo^2^)+(0.0542P)^2^+0.3026P] where P=(Fo^2^+2Fc^2^)/3'
_refine_ls_weighting_scheme calc
_refine_ls_wR_factor_gt 0.1229
_refine_ls_wR_factor_ref 0.1408
_reflns_number_gt 5538
_reflns_number_total 7649
_reflns_threshold_expression I>2\s(I)
_cod_data_source_file deposit.cif
_cod_data_source_block jiw753
_cod_original_sg_symbol_H-M P212121
_cod_database_code 4500072

loop_
_symmetry_equiv_pos_as_xyz
'x, y, z'
'-x+1/2, -y, z+1/2'
'-x, y+1/2, -z+1/2'
'x+1/2, -y+1/2, -z'

loop_
_atom_site_label
_atom_site_type_symbol
_atom_site_fract_x
_atom_site_fract_y
_atom_site_fract_z
_atom_site_U_iso_or_equiv
_atom_site_adp_type
_atom_site_occupancy
_atom_site_symmetry_multiplicity
_atom_site_calc_flag
_atom_site_refinement_flags
C1 C 0.1603(4) 0.85025(10) 0.18040(9) 0.0564(6) Uani 1 1 d .
O1 O 0.3290(3) 0.80142(8) 0.24415(6) 0.0654(5) Uani 1 1 d .
C2 C 0.4705(5) 0.73523(10) 0.29897(8) 0.0565(6) Uani 1 1 d .
C10 C -0.0303(5) 0.86496(11) 0.21437(10) 0.0674(7) Uani 1 1 d .
H10A H -0.1695 0.8638 0.1972 0.081 Uiso 1 1 calc R
H10B H -0.0373 0.8383 0.2397 0.081 Uiso 1 1 calc R
N10 N 0.3089(17) 0.9650(2) 0.41689(18) 0.172(2) Uani 1 1 d D
H11A H 0.425(8) 0.985(2) 0.427(2) 0.21(3) Uiso 1 1 d D
H12B H 0.173(8) 0.960(4) 0.429(3) 0.30(6) Uiso 1 1 d D
O10 O -0.0015(4) 0.91821(8) 0.23466(7) 0.0771(6) Uani 1 1 d .
C11 C 0.0813(6) 0.92435(12) 0.28059(11) 0.0756(8) Uani 1 1 d .
C12 C 0.2727(6) 0.95438(14) 0.28675(12) 0.0888(10) Uani 1 1 d .
H12 H 0.3513 0.9663 0.2603 0.107 Uiso 1 1 calc .
C13 C 0.3487(8) 0.96687(16) 0.33179(15) 0.1042(12) Uani 1 1 d .
H13 H 0.4775 0.9872 0.3354 0.125 Uiso 1 1 calc .
C14 C 0.2345(10) 0.94942(16) 0.37137(14) 0.1169(16) Uani 1 1 d .
C15 C 0.0455(9) 0.91848(16) 0.36478(13) 0.1157(15) Uani 1 1 d .
H15 H -0.0319 0.9059 0.3911 0.139 Uiso 1 1 calc .
C16 C -0.0303(7) 0.90592(14) 0.31971(13) 0.0984(11) Uani 1 1 d .
H16 H -0.1572 0.8849 0.3160 0.118 Uiso 1 1 calc .
C20 C 0.1896(4) 0.89767(10) 0.14642(9) 0.0597(6) Uani 1 1 d .
H20A H 0.0560 0.9024 0.1277 0.072 Uiso 1 1 calc R
H20B H 0.2154 0.9307 0.1643 0.072 Uiso 1 1 calc R
N20 N 0.6902(7) 1.05350(13) -0.00066(11) 0.1035(11) Uani 1 1 d D
H21A H 0.651(7) 1.0853(10) 0.0100(12) 0.108(13) Uiso 1 1 d D
H22B H 0.810(6) 1.0418(18) -0.0168(14) 0.148(18) Uiso 1 1 d D
O20 O 0.3727(3) 0.88743(7) 0.11580(6) 0.0673(5) Uani 1 1 d .
C21 C 0.4399(5) 0.92988(10) 0.08747(8) 0.0568(6) Uani 1 1 d .
C22 C 0.3230(5) 0.97757(11) 0.08129(9) 0.0651(7) Uani 1 1 d .
H22 H 0.1883 0.9827 0.0967 0.078 Uiso 1 1 calc .
C23 C 0.4075(6) 1.01774(11) 0.05196(10) 0.0715(8) Uani 1 1 d .
H23 H 0.3269 1.0495 0.0478 0.086 Uiso 1 1 calc .
C24 C 0.6065(6) 1.01206(11) 0.02887(9) 0.0685(8) Uani 1 1 d .
C25 C 0.7232(5) 0.96399(12) 0.03545(9) 0.0705(8) Uani 1 1 d .
H25 H 0.8584 0.9590 0.0202 0.085 Uiso 1 1 calc .
C26 C 0.6402(5) 0.92355(11) 0.06440(9) 0.0636(7) Uani 1 1 d .
H26 H 0.7203 0.8916 0.0684 0.076 Uiso 1 1 calc .
C30 C 0.1075(5) 0.79775(10) 0.15433(10) 0.0612(7) Uani 1 1 d .
H30A H 0.2307 0.7880 0.1339 0.073 Uiso 1 1 calc R
H30B H 0.0864 0.7687 0.1771 0.073 Uiso 1 1 calc R
N30 N -0.3545(6) 0.64408(14) -0.00216(11) 0.0939(9) Uani 1 1 d D
H31A H -0.455(6) 0.6599(16) -0.0216(12) 0.130(17) Uiso 1 1 d D
H32B H -0.247(6) 0.6239(16) -0.0155(14) 0.132(16) Uiso 1 1 d D
O30 O -0.0876(3) 0.80401(7) 0.12654(7) 0.0714(5) Uani 1 1 d .
C31 C -0.1421(5) 0.76238(10) 0.09583(9) 0.0570(6) Uani 1 1 d .
C32 C -0.0125(5) 0.71713(11) 0.08758(9) 0.0655(7) Uani 1 1 d .
H32 H 0.1199 0.7123 0.1039 0.079 Uiso 1 1 calc .
C33 C -0.0824(5) 0.67874(11) 0.05447(10) 0.0701(7) Uani 1 1 d .
H33 H 0.0061 0.6485 0.0487 0.084 Uiso 1 1 calc .
C34 C -0.2785(5) 0.68427(12) 0.03002(9) 0.0650(7) Uani 1 1 d .
C35 C -0.4083(5) 0.72917(12) 0.03979(9) 0.0655(7) Uani 1 1 d .
H35 H -0.5432 0.7334 0.0243 0.079 Uiso 1 1 calc .
C36 C -0.3408(5) 0.76771(11) 0.07214(9) 0.0613(7) Uani 1 1 d .
H36 H -0.4303 0.7977 0.0781 0.074 Uiso 1 1 calc .
C40 C 0.3104(5) 0.74926(12) 0.33912(8) 0.0624(7) Uani 1 1 d .
H40A H 0.1790 0.7664 0.3262 0.075 Uiso 1 1 calc R
H40B H 0.2653 0.7164 0.3554 0.075 Uiso 1 1 calc R
N40 N -0.0057(6) 0.83441(12) 0.54327(9) 0.0828(8) Uani 1 1 d D
H41A H 0.097(6) 0.8332(18) 0.5668(11) 0.137(17) Uiso 1 1 d D
H42B H -0.125(5) 0.8142(13) 0.5480(12) 0.101(13) Uiso 1 1 d D
O40 O 0.4157(3) 0.78507(8) 0.37179(6) 0.0706(5) Uani 1 1 d .
C41 C 0.3014(5) 0.79614(11) 0.41298(9) 0.0596(7) Uani 1 1 d .
C42 C 0.4075(5) 0.82902(11) 0.44570(9) 0.0667(7) Uani 1 1 d .
H42 H 0.5469 0.8430 0.4388 0.080 Uiso 1 1 calc .
C43 C 0.3079(6) 0.84110(11) 0.48839(9) 0.0706(8) Uani 1 1 d .
H43 H 0.3812 0.8633 0.5100 0.085 Uiso 1 1 calc .
C44 C 0.0990(5) 0.82065(11) 0.49996(8) 0.0632(7) Uani 1 1 d .
C45 C -0.0064(5) 0.78885(11) 0.46690(9) 0.0648(7) Uani 1 1 d .
H45 H -0.1468 0.7753 0.4736 0.078 Uiso 1 1 calc .
C46 C 0.0927(5) 0.77647(11) 0.42363(9) 0.0647(7) Uani 1 1 d .
H46 H 0.0182 0.7549 0.4018 0.078 Uiso 1 1 calc .
C50 C 0.6912(5) 0.71504(11) 0.31786(9) 0.0643(7) Uani 1 1 d .
H50A H 0.7831 0.7034 0.2915 0.077 Uiso 1 1 calc R
H50B H 0.7669 0.7446 0.3338 0.077 Uiso 1 1 calc R
N50 N 1.2748(7) 0.50345(14) 0.32539(15) 0.1106(11) Uani 1 1 d D
H51A H 1.236(6) 0.4790(12) 0.3024(10) 0.103(13) Uiso 1 1 d D
H52B H 1.388(7) 0.500(2) 0.3461(17) 0.21(3) Uiso 1 1 d D
O50 O 0.6634(4) 0.67042(9) 0.35057(6) 0.0802(6) Uani 1 1 d .
C51 C 0.8149(5) 0.62850(12) 0.34434(9) 0.0687(8) Uani 1 1 d .
C52 C 0.9868(6) 0.62245(13) 0.37551(9) 0.0772(9) Uani 1 1 d .
H52 H 1.0027 0.6466 0.4007 0.093 Uiso 1 1 calc .
C53 C 1.1373(6) 0.58060(14) 0.36978(11) 0.0843(9) Uani 1 1 d .
H53 H 1.2531 0.5768 0.3913 0.101 Uiso 1 1 calc .
C54 C 1.1182(6) 0.54453(12) 0.33277(11) 0.0748(8) Uani 1 1 d .
C55 C 0.9423(7) 0.55100(13) 0.30154(11) 0.0842(9) Uani 1 1 d .
H55 H 0.9267 0.5272 0.2761 0.101 Uiso 1 1 calc .
C56 C 0.7896(6) 0.59235(14) 0.30762(11) 0.0812(9) Uani 1 1 d .
H56 H 0.6703 0.5956 0.2869 0.097 Uiso 1 1 calc .
C60 C 0.3552(5) 0.69123(11) 0.26977(8) 0.0605(7) Uani 1 1 d .
H60A H 0.3364 0.6586 0.2886 0.073 Uiso 1 1 calc R
H60B H 0.2103 0.7036 0.2596 0.073 Uiso 1 1 calc R
N60 N 0.2119(14) 0.53886(17) 0.08696(14) 0.1374(17) Uani 1 1 d D
H61A H 0.286(8) 0.5575(18) 0.0642(15) 0.15(2) Uiso 1 1 d D
H62B H 0.066(4) 0.542(3) 0.083(3) 0.27(5) Uiso 1 1 d D
O60 O 0.4915(3) 0.68034(8) 0.22971(6) 0.0748(6) Uani 1 1 d .
C61 C 0.4105(5) 0.64507(11) 0.19593(9) 0.0660(7) Uani 1 1 d .
C62 C 0.2219(6) 0.61450(15) 0.20114(10) 0.0860(10) Uani 1 1 d .
H62 H 0.1388 0.6170 0.2289 0.103 Uiso 1 1 calc .
C63 C 0.1551(7) 0.57968(16) 0.16479(12) 0.1009(12) Uani 1 1 d .
H63 H 0.0283 0.5587 0.1687 0.121 Uiso 1 1 calc .
C64 C 0.2731(8) 0.57593(14) 0.12369(11) 0.0925(12) Uani 1 1 d .
C65 C 0.4533(9) 0.60720(15) 0.11856(10) 0.1054(14) Uani 1 1 d .
H65 H 0.5321 0.6058 0.0902 0.127 Uiso 1 1 calc .
C66 C 0.5261(7) 0.64177(13) 0.15451(11) 0.0948(12) Uani 1 1 d .
H66 H 0.6533 0.6625 0.1502 0.114 Uiso 1 1 calc .
C70 C 0.5230(5) 0.78472(11) 0.26863(9) 0.0620(7) Uani 1 1 d .
H70A H 0.5760 0.8140 0.2886 0.074 Uiso 1 1 calc R
H70B H 0.6385 0.7758 0.2460 0.074 Uiso 1 1 calc R
C71 C 0.3730(4) 0.84017(10) 0.20826(9) 0.0586(6) Uani 1 1 d .
H71A H 0.4877 0.8268 0.1872 0.070 Uiso 1 1 calc R
H71B H 0.4242 0.8738 0.2224 0.070 Uiso 1 1 calc R

loop_
_atom_site_aniso_label
_atom_site_aniso_U_11
_atom_site_aniso_U_22
_atom_site_aniso_U_33
_atom_site_aniso_U_23
_atom_site_aniso_U_13
_atom_site_aniso_U_12
C1 0.0426(15) 0.0523(15) 0.0743(15) -0.0012(12) -0.0014(12) -0.0075(11)
O1 0.0511(11) 0.0721(12) 0.0729(10) 0.0120(9) 0.0014(9) -0.0084(9)
C2 0.0532(16) 0.0618(16) 0.0545(12) -0.0016(11) -0.0001(11) -0.0112(12)
C10 0.0527(17) 0.0626(18) 0.0868(17) -0.0058(14) 0.0081(14) -0.0087(13)
N10 0.289(8) 0.117(3) 0.111(3) -0.002(2) -0.057(4) -0.051(4)
O10 0.0879(15) 0.0609(12) 0.0826(12) -0.0090(10) 0.0027(11) 0.0026(11)
C11 0.085(2) 0.0623(18) 0.0798(18) -0.0055(15) 0.0081(17) -0.0010(17)
C12 0.085(3) 0.081(2) 0.100(2) -0.0025(19) 0.003(2) -0.0104(19)
C13 0.110(3) 0.083(2) 0.119(3) -0.005(2) -0.018(3) -0.016(2)
C14 0.186(5) 0.069(2) 0.096(3) 0.003(2) -0.021(3) -0.018(3)
C15 0.175(5) 0.086(3) 0.086(2) 0.000(2) 0.020(3) -0.039(3)
C16 0.118(3) 0.084(2) 0.094(2) -0.0087(18) 0.019(2) -0.029(2)
C20 0.0520(16) 0.0543(15) 0.0730(15) 0.0010(12) 0.0030(13) -0.0007(12)
N20 0.153(3) 0.0664(19) 0.0914(19) 0.0074(16) 0.043(2) 0.003(2)
O20 0.0691(13) 0.0545(11) 0.0782(11) 0.0053(9) 0.0148(10) 0.0069(9)
C21 0.0629(17) 0.0511(15) 0.0565(13) -0.0016(11) -0.0008(13) 0.0000(13)
C22 0.0664(18) 0.0597(17) 0.0693(15) -0.0014(13) 0.0056(14) 0.0074(14)
C23 0.087(2) 0.0554(16) 0.0719(16) 0.0026(13) 0.0043(16) 0.0094(16)
C24 0.087(2) 0.0559(17) 0.0627(15) -0.0032(13) 0.0055(15) -0.0047(16)
C25 0.073(2) 0.072(2) 0.0665(15) -0.0003(14) 0.0126(14) 0.0058(16)
C26 0.0651(19) 0.0602(16) 0.0654(14) -0.0014(13) 0.0030(14) 0.0075(14)
C30 0.0523(16) 0.0547(15) 0.0766(15) -0.0032(12) -0.0096(13) -0.0030(12)
N30 0.101(3) 0.095(2) 0.0856(19) -0.0293(17) -0.0062(18) -0.0046(19)
O30 0.0611(12) 0.0572(11) 0.0958(13) -0.0151(10) -0.0201(11) 0.0065(9)
C31 0.0556(17) 0.0526(15) 0.0626(14) -0.0013(12) -0.0011(12) -0.0020(12)
C32 0.0580(17) 0.0606(17) 0.0780(16) -0.0065(14) -0.0113(14) 0.0004(14)
C33 0.0685(19) 0.0608(17) 0.0811(17) -0.0064(14) 0.0040(16) 0.0067(15)
C34 0.073(2) 0.0646(18) 0.0574(14) -0.0047(13) 0.0012(14) -0.0108(15)
C35 0.0583(17) 0.0773(19) 0.0611(14) 0.0040(14) -0.0073(13) -0.0053(15)
C36 0.0544(16) 0.0545(15) 0.0749(15) 0.0030(13) -0.0050(14) 0.0030(13)
C40 0.0577(17) 0.0720(18) 0.0576(14) -0.0093(12) 0.0001(12) -0.0104(14)
N40 0.106(3) 0.0781(19) 0.0639(15) -0.0035(13) 0.0139(17) 0.0007(18)
O40 0.0664(12) 0.0801(13) 0.0655(10) -0.0205(9) 0.0043(9) -0.0166(10)
C41 0.0603(17) 0.0614(16) 0.0572(13) -0.0065(12) -0.0015(13) -0.0013(13)
C42 0.0716(19) 0.0584(16) 0.0699(15) -0.0061(13) -0.0013(14) -0.0065(14)
C43 0.088(2) 0.0599(17) 0.0645(15) -0.0096(13) -0.0068(16) -0.0040(16)
C44 0.080(2) 0.0519(15) 0.0578(14) 0.0003(12) 0.0023(14) 0.0085(14)
C45 0.0640(17) 0.0631(17) 0.0672(15) 0.0029(13) 0.0006(14) 0.0002(14)
C46 0.0629(18) 0.0680(17) 0.0631(14) -0.0067(13) -0.0049(14) -0.0062(14)
C50 0.0592(17) 0.0685(18) 0.0651(14) 0.0001(13) -0.0040(13) -0.0058(14)
N50 0.112(3) 0.081(2) 0.139(3) 0.002(2) -0.027(2) 0.020(2)
O50 0.0901(15) 0.0867(14) 0.0639(10) 0.0123(10) 0.0094(11) 0.0124(12)
C51 0.080(2) 0.0706(19) 0.0558(14) 0.0059(13) 0.0001(15) -0.0033(16)
C52 0.090(2) 0.077(2) 0.0641(15) 0.0053(14) -0.0074(17) -0.0078(19)
C53 0.088(2) 0.077(2) 0.088(2) 0.0169(18) -0.0271(18) -0.0068(19)
C54 0.079(2) 0.0599(18) 0.0858(19) 0.0162(15) -0.0085(17) -0.0028(16)
C55 0.102(3) 0.070(2) 0.0803(18) 0.0015(16) -0.0133(19) 0.0003(19)
C56 0.086(2) 0.082(2) 0.0764(18) 0.0022(16) -0.0161(17) 0.0082(18)
C60 0.0639(18) 0.0649(17) 0.0528(12) -0.0056(11) 0.0061(12) -0.0125(13)
N60 0.235(6) 0.091(3) 0.086(2) -0.028(2) -0.041(3) 0.010(3)
O60 0.0746(13) 0.0861(14) 0.0639(10) -0.0175(10) 0.0146(10) -0.0248(11)
C61 0.081(2) 0.0657(17) 0.0518(13) -0.0039(12) 0.0051(14) -0.0085(15)
C62 0.090(2) 0.102(2) 0.0662(16) -0.0218(17) 0.0078(16) -0.028(2)
C63 0.111(3) 0.099(3) 0.093(2) -0.026(2) -0.007(2) -0.021(2)
C64 0.148(4) 0.068(2) 0.0617(17) -0.0065(16) -0.015(2) 0.002(2)
C65 0.186(4) 0.069(2) 0.0618(17) -0.0053(16) 0.035(2) -0.007(3)
C66 0.136(3) 0.073(2) 0.0760(17) -0.0101(15) 0.040(2) -0.024(2)
C70 0.0525(16) 0.0658(17) 0.0676(14) -0.0004(13) -0.0066(13) -0.0108(13)
C71 0.0514(16) 0.0536(15) 0.0707(14) 0.0031(12) 0.0005(12) -0.0106(12)

loop_
_atom_type_symbol
_atom_type_description
_atom_type_scat_dispersion_real
_atom_type_scat_dispersion_imag
_atom_type_scat_source
C C 0.0181 0.0091 'International Tables Vol C Tables 4.2.6.8 and 6.1.1.4'
H H 0.0000 0.0000 'International Tables Vol C Tables 4.2.6.8 and 6.1.1.4'
N N 0.0311 0.0180 'International Tables Vol C Tables 4.2.6.8 and 6.1.1.4'
O O 0.0492 0.0322 'International Tables Vol C Tables 4.2.6.8 and 6.1.1.4'

loop_
_geom_angle_atom_site_label_1
_geom_angle_atom_site_label_2
_geom_angle_atom_site_label_3
_geom_angle
_geom_angle_publ_flag
C20 C1 C30 112.0(2) y
C20 C1 C71 110.6(2) y
C30 C1 C71 106.6(2) y
C20 C1 C10 107.3(2) y
C30 C1 C10 110.1(2) y
C71 C1 C10 110.3(2) y
C71 O1 C70 112.82(18) y
C50 C2 C70 106.0(2) y
C50 C2 C40 111.7(2) y
C70 C2 C40 111.5(2) y
C50 C2 C60 110.8(2) y
C70 C2 C60 111.16(19) y
C40 C2 C60 105.7(2) y
O10 C10 C1 111.7(2) y
O10 C10 H10A 109.3 ?
C1 C10 H10A 109.3 ?
O10 C10 H10B 109.3 ?
C1 C10 H10B 109.3 ?
H10A C10 H10B 107.9 ?
C14 N10 H11A 133(5) ?
C14 N10 H12B 90(6) ?
H11A N10 H12B 133(7) ?
C11 O10 C10 120.6(2) y
C16 C11 C12 119.2(3) y
C16 C11 O10 122.3(3) y
C12 C11 O10 118.3(3) y
C11 C12 C13 120.7(3) y
C11 C12 H12 119.6 ?
C13 C12 H12 119.6 ?
C14 C13 C12 120.4(4) y
C14 C13 H13 119.8 ?
C12 C13 H13 119.8 ?
C13 C14 C15 118.3(4) y
C13 C14 N10 119.4(6) y
C15 C14 N10 122.3(6) y
C16 C15 C14 121.2(4) y
C16 C15 H15 119.4 ?
C14 C15 H15 119.4 ?
C11 C16 C15 120.1(4) y
C11 C16 H16 120 ?
C15 C16 H16 120 ?
O20 C20 C1 109.6(2) y
O20 C20 H20A 109.8 ?
C1 C20 H20A 109.8 ?
O20 C20 H20B 109.8 ?
C1 C20 H20B 109.8 ?
H20A C20 H20B 108.2 ?
C24 N20 H21A 110(3) ?
C24 N20 H22B 111(3) ?
H21A N20 H22B 133(4) ?
C21 O20 C20 116.4(2) y
O20 C21 C26 116.4(2) y
O20 C21 C22 124.6(3) y
C26 C21 C22 118.9(2) y
C21 C22 C23 119.6(3) y
C21 C22 H22 120.2 ?
C23 C22 H22 120.2 ?
C24 C23 C22 122.1(3) y
C24 C23 H23 118.9 ?
C22 C23 H23 118.9 ?
C23 C24 C25 117.8(3) y
C23 C24 N20 121.3(3) y
C25 C24 N20 120.9(3) y
C26 C25 C24 120.6(3) y
C26 C25 H25 119.7 ?
C24 C25 H25 119.7 ?
C25 C26 C21 120.9(3) y
C25 C26 H26 119.6 ?
C21 C26 H26 119.6 ?
O30 C30 C1 110.3(2) y
O30 C30 H30A 109.6 ?
C1 C30 H30A 109.6 ?
O30 C30 H30B 109.6 ?
C1 C30 H30B 109.6 ?
H30A C30 H30B 108.1 ?
C34 N30 H31A 108(3) ?
C34 N30 H32B 115(3) ?
H31A N30 H32B 118(4) ?
C31 O30 C30 117.5(2) y
C36 C31 C32 119.2(2) y
C36 C31 O30 116.1(2) y
C32 C31 O30 124.7(2) y
C31 C32 C33 119.3(3) y
C31 C32 H32 120.4 ?
C33 C32 H32 120.4 ?
C34 C33 C32 121.9(3) y
C34 C33 H33 119.1 ?
C32 C33 H33 119.1 ?
C33 C34 C35 117.8(2) y
C33 C34 N30 121.9(3) y
C35 C34 N30 120.2(3) y
C36 C35 C34 121.0(3) y
C36 C35 H35 119.5 ?
C34 C35 H35 119.5 ?
C35 C36 C31 120.8(3) y
C35 C36 H36 119.6 ?
C31 C36 H36 119.6 ?
O40 C40 C2 109.6(2) y
O40 C40 H40A 109.7 ?
C2 C40 H40A 109.7 ?
O40 C40 H40B 109.7 ?
C2 C40 H40B 109.7 ?
H40A C40 H40B 108.2 ?
C44 N40 H41A 108(3) ?
C44 N40 H42B 111(2) ?
H41A N40 H42B 115(4) ?
C41 O40 C40 116.3(2) y
O40 C41 C46 124.8(2) y
O40 C41 C42 116.4(3) y
C46 C41 C42 118.8(2) y
C43 C42 C41 120.4(3) y
C43 C42 H42 119.8 ?
C41 C42 H42 119.8 ?
C42 C43 C44 121.3(3) y
C42 C43 H43 119.3 ?
C44 C43 H43 119.3 ?
C45 C44 C43 117.8(2) y
C45 C44 N40 120.9(3) y
C43 C44 N40 121.2(3) y
C44 C45 C46 121.3(3) y
C44 C45 H45 119.3 ?
C46 C45 H45 119.3 ?
C41 C46 C45 120.3(3) y
C41 C46 H46 119.8 ?
C45 C46 H46 119.8 ?
O50 C50 C2 111.8(2) y
O50 C50 H50A 109.3 ?
C2 C50 H50A 109.3 ?
O50 C50 H50B 109.3 ?
C2 C50 H50B 109.3 ?
H50A C50 H50B 107.9 ?
C54 N50 H51A 114(3) ?
C54 N50 H52B 119(4) ?
H51A N50 H52B 125(5) ?
C51 O50 C50 114.1(2) y
C52 C51 C56 119.8(3) y
C52 C51 O50 119.9(3) y
C56 C51 O50 120.2(3) y
C51 C52 C53 120.3(3) y
C51 C52 H52 119.8 ?
C53 C52 H52 119.8 ?
C54 C53 C52 121.0(3) y
C54 C53 H53 119.5 ?
C52 C53 H53 119.5 ?
C53 C54 C55 118.1(3) y
C53 C54 N50 121.6(3) y
C55 C54 N50 120.4(3) y
C56 C55 C54 121.0(3) y
C56 C55 H55 119.5 ?
C54 C55 H55 119.5 ?
C51 C56 C55 119.8(3) y
C51 C56 H56 120.1 ?
C55 C56 H56 120.1 ?
O60 C60 C2 107.3(2) y
O60 C60 H60A 110.3 ?
C2 C60 H60A 110.3 ?
O60 C60 H60B 110.3 ?
C2 C60 H60B 110.3 ?
H60A C60 H60B 108.5 ?
C64 N60 H61A 94(3) ?
C64 N60 H62B 108(5) ?
H61A N60 H62B 111(6) ?
C61 O60 C60 117.5(2) y
C66 C61 C62 118.9(3) y
C66 C61 O60 116.6(3) y
C62 C61 O60 124.5(2) y
C61 C62 C63 119.9(3) y
C61 C62 H62 120 ?
C63 C62 H62 120 ?
C64 C63 C62 120.9(3) y
C64 C63 H63 119.5 ?
C62 C63 H63 119.5 ?
C65 C64 C63 118.5(3) y
C65 C64 N60 119.9(5) y
C63 C64 N60 121.6(5) y
C64 C65 C66 121.9(3) y
C64 C65 H65 119.1 ?
C66 C65 H65 119.1 ?
C61 C66 C65 119.8(3) y
C61 C66 H66 120.1 ?
C65 C66 H66 120.1 ?
O1 C70 C2 109.4(2) y
O1 C70 H70A 109.8 ?
C2 C70 H70A 109.8 ?
O1 C70 H70B 109.8 ?
C2 C70 H70B 109.8 ?
H70A C70 H70B 108.2 ?
O1 C71 C1 108.64(19) y
O1 C71 H71A 110 ?
C1 C71 H71A 110 ?
O1 C71 H71B 110 ?
C1 C71 H71B 110 ?
H71A C71 H71B 108.3 ?

loop_
_geom_bond_atom_site_label_1
_geom_bond_atom_site_label_2
_geom_bond_distance
_geom_bond_publ_flag
C1 C20 1.520(3) y
C1 C30 1.521(3) y
C1 C71 1.524(4) y
C1 C10 1.540(4) y
O1 C71 1.415(3) y
O1 C70 1.420(3) y
C2 C50 1.518(4) y
C2 C70 1.522(3) y
C2 C40 1.527(3) y
C2 C60 1.528(3) y
C10 O10 1.441(3) y
C10 H10a 0.97 ?
C10 H10b 0.97 ?
N10 C14 1.412(6) y
N10 H11a 0.90(5) ?
N10 H12b 0.90(6) ?
O10 C11 1.395(4) y
C11 C16 1.369(4) y
C11 C12 1.382(5) y
C12 C13 1.383(5) y
C12 H12 0.93 ?
C13 C14 1.379(6) y
C13 H13 0.93 ?
C14 C15 1.384(7) y
C15 C16 1.384(5) y
C15 H15 0.93 ?
C16 H16 0.93 ?
C20 O20 1.424(3) y
C20 H20a 0.97 ?
C20 H20b 0.97 ?
N20 C24 1.410(4) y
N20 H21a 0.873(18) ?
N20 H22b 0.90(2) ?
O20 C21 1.376(3) y
C21 C26 1.381(4) y
C21 C22 1.382(4) y
C22 C23 1.386(4) y
C22 H22 0.93 ?
C23 C24 1.373(4) y
C23 H23 0.93 ?
C24 C25 1.390(4) y
C25 C26 1.381(4) y
C25 H25 0.93 ?
C26 H26 0.93 ?
C30 O30 1.422(3) y
C30 H30a 0.97 ?
C30 H30b 0.97 ?
N30 C34 1.419(4) y
N30 H31a 0.91(4) ?
N30 H32b 0.90(4) ?
O30 C31 1.381(3) y
C31 C36 1.378(4) y
C31 C32 1.381(4) y
C32 C33 1.393(4) y
C32 H32 0.93 ?
C33 C34 1.376(4) y
C33 H33 0.93 ?
C34 C35 1.383(4) y
C35 C36 1.377(4) y
C35 H35 0.93 ?
C36 H36 0.93 ?
C40 O40 1.424(3) y
C40 H40a 0.97 ?
C40 H40b 0.97 ?
N40 C44 1.415(4) y
N40 H41a 0.909(19) ?
N40 H42b 0.885(19) ?
O40 C41 1.377(3) y
C41 C46 1.382(4) y
C41 C42 1.384(4) y
C42 C43 1.377(4) y
C42 H42 0.93 ?
C43 C44 1.396(4) y
C43 H43 0.93 ?
C44 C45 1.373(4) y
C45 C46 1.391(4) y
C45 H45 0.93 ?
C46 H46 0.93 ?
C50 O50 1.444(3) y
C50 H50a 0.97 ?
C50 H50b 0.97 ?
N50 C54 1.400(5) y
N50 H51a 0.915(18) ?
N50 H52b 0.90(5) ?
O50 C51 1.390(4) y
C51 C52 1.367(4) y
C51 C56 1.373(4) y
C52 C53 1.383(5) y
C52 H52 0.93 ?
C53 C54 1.374(4) y
C53 H53 0.93 ?
C54 C55 1.388(5) y
C55 C56 1.384(5) y
C55 H55 0.93 ?
C56 H56 0.93 ?
C60 O60 1.422(3) y
C60 H60a 0.97 ?
C60 H60b 0.97 ?
N60 C64 1.428(5) y
N60 H61a 0.91(5) ?
N60 H62b 0.89(2) ?
O60 C61 1.378(3) y
C61 C66 1.362(4) y
C61 C62 1.373(4) y
C62 C63 1.395(4) y
C62 H62 0.93 ?
C63 C64 1.362(5) y
C63 H63 0.93 ?
C64 C65 1.341(6) y
C65 C66 1.394(5) y
C65 H65 0.93 ?
C66 H66 0.93 ?
C70 H70a 0.97 ?
C70 H70b 0.97 ?
C71 H71a 0.97 ?
C71 H71b 0.97 ?

loop_
_geom_hbond_atom_site_label_D
_geom_hbond_atom_site_label_H
_geom_hbond_atom_site_label_A
_geom_hbond_distance_DH
_geom_hbond_distance_HA
_geom_hbond_distance_DA
_geom_hbond_angle_DHA
_geom_hbond_site_symmetry_A
N10 H11A N60 0.90(5) 2.59(4) 3.418(11) 153(6) 3_655
N20 H21A N40 0.873(18) 2.36(2) 3.224(5) 173(4) 2_574
N40 H41A O50 0.909(19) 2.36(3) 3.161(3) 147(4) 4_466
N50 H51A O10 0.915(18) 2.31(2) 3.161(5) 154(3) 3_645

loop_
_geom_torsion_atom_site_label_1
_geom_torsion_atom_site_label_2
_geom_torsion_atom_site_label_3
_geom_torsion_atom_site_label_4
_geom_torsion
_geom_torsion_publ_flag
C20 C1 C10 O10 -49.7(3) y
C30 C1 C10 O10 -171.7(2) y
C71 C1 C10 O10 70.8(3) y
C1 C10 O10 C11 -100.5(3) y
C10 O10 C11 C16 -64.4(4) y
C10 O10 C11 C12 121.5(3) y
C16 C11 C12 C13 -1.5(5) y
O10 C11 C12 C13 172.8(3) y
C11 C12 C13 C14 0.1(6) y
C12 C13 C14 C15 1.1(7) y
C12 C13 C14 N10 -176.8(5) y
C13 C14 C15 C16 -1.1(7) y
N10 C14 C15 C16 176.8(5) y
C12 C11 C16 C15 1.6(6) y
O10 C11 C16 C15 -172.5(4) y
C14 C15 C16 C11 -0.3(7) y
C30 C1 C20 O20 -62.4(3) y
C71 C1 C20 O20 56.4(3) y
C10 C1 C20 O20 176.77(19) y
C1 C20 O20 C21 -171.1(2) y
C20 O20 C21 C26 168.5(2) y
C20 O20 C21 C22 -10.8(4) y
O20 C21 C22 C23 179.7(2) y
C26 C21 C22 C23 0.5(4) y
C21 C22 C23 C24 -0.6(4) y
C22 C23 C24 C25 0.4(4) y
C22 C23 C24 N20 -179.7(3) y
C23 C24 C25 C26 -0.1(4) y
N20 C24 C25 C26 -179.9(3) y
C24 C25 C26 C21 0.0(4) y
O20 C21 C26 C25 -179.5(2) y
C22 C21 C26 C25 -0.2(4) y
C20 C1 C30 O30 -57.8(3) y
C71 C1 C30 O30 -178.9(2) y
C10 C1 C30 O30 61.4(3) y
C1 C30 O30 C31 171.7(2) y
C30 O30 C31 C36 175.2(2) y
C30 O30 C31 C32 -5.1(4) y
C36 C31 C32 C33 1.9(4) y
O30 C31 C32 C33 -177.8(3) y
C31 C32 C33 C34 -0.7(4) y
C32 C33 C34 C35 -1.0(4) y
C32 C33 C34 N30 -177.2(3) y
C33 C34 C35 C36 1.5(4) y
N30 C34 C35 C36 177.8(3) y
C34 C35 C36 C31 -0.3(4) y
C32 C31 C36 C35 -1.4(4) y
O30 C31 C36 C35 178.4(2) y
C50 C2 C40 O40 51.9(3) y
C70 C2 C40 O40 -66.5(3) y
C60 C2 C40 O40 172.6(2) y
C2 C40 O40 C41 -172.4(2) y
C40 O40 C41 C46 -2.1(4) y
C40 O40 C41 C42 177.3(2) y
O40 C41 C42 C43 -178.4(2) y
C46 C41 C42 C43 1.1(4) y
C41 C42 C43 C44 0.2(4) y
C42 C43 C44 C45 -1.3(4) y
C42 C43 C44 N40 -178.1(3) y
C43 C44 C45 C46 1.2(4) y
N40 C44 C45 C46 178.1(3) y
O40 C41 C46 C45 178.2(3) y
C42 C41 C46 C45 -1.1(4) y
C44 C45 C46 C41 0.0(4) y
C70 C2 C50 O50 175.3(2) y
C40 C2 C50 O50 53.7(3) y
C60 C2 C50 O50 -63.9(3) y
C2 C50 O50 C51 137.5(2) y
C50 O50 C51 C52 104.7(3) y
C50 O50 C51 C56 -76.9(3) y
C56 C51 C52 C53 1.0(4) y
O50 C51 C52 C53 179.5(3) y
C51 C52 C53 C54 0.3(5) y
C52 C53 C54 C55 -0.6(5) y
C52 C53 C54 N50 177.2(3) y
C53 C54 C55 C56 -0.4(5) y
N50 C54 C55 C56 -178.2(3) y
C52 C51 C56 C55 -2.0(5) y
O50 C51 C56 C55 179.5(3) y
C54 C55 C56 C51 1.7(5) y
C50 C2 C60 O60 -63.6(3) y
C70 C2 C60 O60 54.1(3) y
C40 C2 C60 O60 175.2(2) y
C2 C60 O60 C61 -174.4(2) y
C60 O60 C61 C66 169.9(3) y
C60 O60 C61 C62 -8.9(4) y
C66 C61 C62 C63 1.7(5) y
O60 C61 C62 C63 -179.5(3) y
C61 C62 C63 C64 -0.8(6) y
C62 C63 C64 C65 -1.1(6) y
C62 C63 C64 N60 177.4(4) y
C63 C64 C65 C66 2.1(6) y
N60 C64 C65 C66 -176.4(4) y
C62 C61 C66 C65 -0.8(6) y
O60 C61 C66 C65 -179.6(3) y
C64 C65 C66 C61 -1.2(6) y
C71 O1 C70 C2 -168.26(19) y
C50 C2 C70 O1 171.7(2) y
C40 C2 C70 O1 -66.5(3) y
C60 C2 C70 O1 51.2(3) y
C70 O1 C71 C1 173.3(2) y
C20 C1 C71 O1 171.4(2) y
C30 C1 C71 O1 -66.7(3) y
C10 C1 C71 O1 52.9(3) y

loop_
_cod_related_entry_id
_cod_related_entry_database
_cod_related_entry_code
1 ChemSpider 30661273
